data_1531704
loop_
_publ_author_name
'Klevtsova, R.F.'
'Klevtsov, P.V.'

_publ_section_title
;
 Preparation of Crystals, Thermal Stability, and Structure of Sodium
 Indium Molybdate Na In (Mo O4)2
;
_journal_name_full Kristallografiya
_journal_page_first 955
_journal_page_last 959
_journal_volume 17
_journal_year 1972
_chemical_formula_sum 'In Mo2 Na O8'
_chemical_name_systematic 'Na In (Mo O4)2'
_space_group_IT_number 2
_symmetry_space_group_name_Hall '-P 1'
_symmetry_space_group_name_H-M 'P -1'
_cell_angle_alpha 92
_cell_angle_beta 88
_cell_angle_gamma 82
_cell_formula_units_Z 4
_cell_length_a 7.18
_cell_length_b 7.18
_cell_length_c 14.9
_cell_volume 759.578
_citation_journal_id_ASTM KRISAJ
_cod_data_source_file Klevtsova_KRISAJ_1972_1796.cif
_cod_data_source_block In1Mo2Na1O8
_cod_original_cell_volume 759.5783
_cod_original_formula_sum 'In1 Mo2 Na1 O8'
_cod_database_code 1531704

loop_
_symmetry_equiv_pos_as_xyz
x,y,z
-x,-y,-z

loop_
_atom_site_label
_atom_site_type_symbol
_atom_site_fract_x
_atom_site_fract_y
_atom_site_fract_z
_atom_site_occupancy
_atom_site_U_iso_or_equiv
O14 O-2 0.889 0.721 0.0766 1 0.0
O15 O-2 0.494 0.681 0.0745 1 0.0
O7 O-2 -0.005 0.655 0.388 1 0.0
Mo3 Mo+6 0.5296 0.2357 0.3825 1 0.0
O9 O-2 0.408 0.294 0.2827 1 0.0
O10 O-2 0.652 -0.015 0.3827 1 0.0
O2 O-2 0.198 0.415 0.1002 1 0.0
Na2 Na+1 0.512 0.321 0.1254 1 0.0
O4 O-2 -0.014 0.236 0.2228 1 0.0
In1 In+3 0.1856 0.7199 0.0865 1 0.0
O16 O-2 0.605 -0.01 0.1585 1 0.0
O12 O-2 0.339 0.291 0.466 1 0.0
O1 O-2 0.18 0.026 0.0806 1 0.0
O11 O-2 0.702 0.388 0.4002 1 0.0
Na1 Na+1 0.036 0.303 0.3808 1 0.0
In2 In+3 0.6758 0.6967 0.3893 1 0.0
O3 O-2 -0.165 0.312 0.0584 1 0.0
O13 O-2 0.68 0.667 0.2431 1 0.0
Mo4 Mo+6 0.6622 0.7741 0.1385 1 0.0
O5 O-2 0.174 0.751 0.2366 1 0.0
O6 O-2 0.377 0.672 0.3893 1 0.0
Mo1 Mo+6 0.1574 0.7771 0.3494 1 0.0
Mo2 Mo+6 0.0443 0.2473 0.1165 1 0.0
O8 O-2 0.085 -0.026 0.389 1 0.0
